data_1512496
loop_
_publ_author_name
'Lejaeghere, K.'
'Van Speybroeck, V.'
'Van Oost, G.'
'Cottenier, S.'

_publ_section_title
;
 Error Estimates for Solid-State Density-Functional Theory Predictions: An
 Overview by Means of the Ground-State Elemental Crystals
;
_journal_issue 1
_journal_name_full 'Critical Reviews in Solid State and Materials Sciences'
_journal_page_first 1
_journal_paper_doi 10.1080/10408436.2013.772503
_journal_volume 39
_journal_year 2014
_chemical_formula_sum Br
_space_group_IT_number 64
_symmetry_Int_Tables_number 64
_symmetry_space_group_name_Hall '-C 2ac 2'
_symmetry_space_group_name_H-M 'C m c a'
_cell_angle_alpha 90
_cell_angle_beta 90
_cell_angle_gamma 90
_cell_formula_units_Z 8
_cell_length_a 8.22860
_cell_length_b 4.22731
_cell_length_c 9.03323
_cell_volume 314.219
_cod_data_source_file Br.cif
_cod_data_source_block VESTA_phase_1
_cod_struct_determination_method theoretical
_cod_database_code 1512496

loop_
_symmetry_equiv_pos_as_xyz
'x, y, z'
'-x, -y, -z'
'-x, -y+1/2, z+1/2'
'x, y+1/2, -z+1/2'
'-x, y+1/2, -z+1/2'
'x, -y+1/2, z+1/2'
'x, -y, -z'
'-x, y, z'
'x+1/2, y+1/2, z'
'-x+1/2, -y+1/2, -z'
'-x+1/2, -y, z+1/2'
'x+1/2, y, -z+1/2'
'-x+1/2, y, -z+1/2'
'x+1/2, -y, z+1/2'
'x+1/2, -y+1/2, -z'
'-x+1/2, y+1/2, z'

loop_
_atom_site_label
_atom_site_occupancy
_atom_site_fract_x
_atom_site_fract_y
_atom_site_fract_z
_atom_site_adp_type
_atom_site_B_iso_or_equiv
_atom_site_type_symbol
Br001 1.0 0.000000 0.375742 0.117165 Biso 1.000000 Br
